data_4336516
loop_
_publ_author_name
'Karunesh Keshav'
'Dheeraj Kumar'
'Anil J. Elias'

_publ_contact_author_address
;DEPARTMENT OF CHEMISTRY
INDIAN INSTITUTE OF TECHNOLOGY DELHI
HAUZ KHAS, NEW DELHI 110016
INDIA
;
_publ_contact_author_email elias@chemistry.iitd.ac.in
_publ_contact_author_fax +91-11-26581504
_publ_contact_author_name 'Prof.Anil J. Elias'
_publ_contact_author_phone +91-11-26591504
_publ_section_title
;
 Synthesis, Spectral, and Structural Studies of Porphyrins Having
 Sterically Hindered [\h5-CpCo(\h4-C4Ph4)] Cobalt Sandwich Units at the
 Meso Positions
;
_journal_name_full 'Inorganic Chemistry'
_journal_page_first 12351
_journal_page_last 12366
_journal_paper_doi 10.1021/ic401099c
_journal_volume 52
_journal_year 2013
_chemical_formula_moiety 'C106 H84 Co2 N4'
_chemical_formula_sum 'C106 H84 Co2 N4'
_chemical_formula_weight 1531.64
_chemical_name_systematic
; 
 ? 
;
_space_group_IT_number 2
_symmetry_cell_setting triclinic
_symmetry_space_group_name_Hall '-P 1'
_symmetry_space_group_name_H-M 'P -1'
_atom_sites_solution_hydrogens geom
_atom_sites_solution_primary direct
_atom_sites_solution_secondary difmap
_audit_creation_method SHELXL-97
_cell_angle_alpha 84.940(11)
_cell_angle_beta 66.155(11)
_cell_angle_gamma 67.822(10)
_cell_formula_units_Z 2
_cell_length_a 16.515(9)
_cell_length_b 16.806(9)
_cell_length_c 18.558(10)
_cell_measurement_temperature 293(2)
_cell_measurement_theta_max 0.950
_cell_measurement_theta_min 0.937
_cell_volume 4350(4)
_computing_structure_refinement 'SHELXL-97 (Sheldrick, 1997)'
_computing_structure_solution 'SHELXS-97 (Sheldrick, 1990)'
_diffrn_ambient_temperature 293(2)
_diffrn_measured_fraction_theta_full 0.990
_diffrn_measured_fraction_theta_max 0.990
_diffrn_measurement_device_type 'CCD area detector'
_diffrn_measurement_method 'phi and omega scans'
_diffrn_radiation_monochromator graphite
_diffrn_radiation_source 'fine-focus sealed tube'
_diffrn_radiation_type MoK\a
_diffrn_radiation_wavelength 0.71073
_diffrn_reflns_av_R_equivalents 0.0674
_diffrn_reflns_av_sigmaI/netI 0.2084
_diffrn_reflns_limit_h_max 19
_diffrn_reflns_limit_h_min -19
_diffrn_reflns_limit_k_max 19
_diffrn_reflns_limit_k_min -19
_diffrn_reflns_limit_l_max 18
_diffrn_reflns_limit_l_min -22
_diffrn_reflns_number 22885
_diffrn_reflns_theta_full 25.00
_diffrn_reflns_theta_max 25.00
_diffrn_reflns_theta_min 1.31
_exptl_absorpt_coefficient_mu 0.431
_exptl_absorpt_correction_T_max 0.950
_exptl_absorpt_correction_T_min 0.937
_exptl_absorpt_correction_type multi-scan
_exptl_absorpt_process_details '(SADABS; Bruker, 2000)'
_exptl_crystal_colour red
_exptl_crystal_density_diffrn 1.169
_exptl_crystal_description Block
_exptl_crystal_F_000 1604.0
_exptl_crystal_size_max 0.154
_exptl_crystal_size_mid 0.125
_exptl_crystal_size_min 0.119
_platon_squeeze_details
;
;
_refine_diff_density_max 0.605
_refine_diff_density_min -0.368
_refine_diff_density_rms 0.086
_refine_ls_extinction_method none
_refine_ls_goodness_of_fit_ref 0.843
_refine_ls_hydrogen_treatment mixed
_refine_ls_matrix_type full
_refine_ls_number_parameters 1015
_refine_ls_number_reflns 15166
_refine_ls_number_restraints 0
_refine_ls_restrained_S_all 0.843
_refine_ls_R_factor_all 0.1728
_refine_ls_R_factor_gt 0.0799
_refine_ls_shift/su_max 0.00
_refine_ls_shift/su_mean 0.00
_refine_ls_structure_factor_coef Fsqd
_refine_ls_weighting_details 'calc w=1/[\s^2^(Fo^2^)+(0.0987P)^2^+0.0000P] where P=(Fo^2^+2Fc^2^)/3'
_refine_ls_weighting_scheme calc
_refine_ls_wR_factor_gt 0.1858
_refine_ls_wR_factor_ref 0.2241
_reflns_number_gt 5974
_reflns_number_total 15323
_reflns_threshold_expression >2sigma(I)
_cod_data_source_file ic401099c_si_002_9.cif
_cod_data_source_block 13
_cod_database_code 4336516

loop_
_symmetry_equiv_pos_as_xyz
'x, y, z'
'-x, -y, -z'

loop_
_atom_site_label
_atom_site_type_symbol
_atom_site_fract_x
_atom_site_fract_y
_atom_site_fract_z
_atom_site_U_iso_or_equiv
_atom_site_adp_type
_atom_site_occupancy
_atom_site_symmetry_multiplicity
_atom_site_calc_flag
_atom_site_refinement_flags
Co1 Co -0.00935(6) 0.72623(5) 0.61867(5) 0.0428(3) Uani 1 1 d .
Co2 Co 0.41046(6) 0.81765(5) 0.16742(5) 0.0450(3) Uani 1 1 d .
N1 N 0.1148(3) 0.9868(3) 0.6372(3) 0.0418(12) Uani 1 1 d .
H1 H 0.1596 0.9850 0.5919 0.050 Uiso 1 1 calc R
N2 N 0.1547(3) 0.9331(3) 0.4773(3) 0.0392(12) Uani 1 1 d .
N3 N 0.2892(3) 1.0148(3) 0.4148(3) 0.0450(13) Uani 1 1 d .
H3A H 0.2501 1.0100 0.4611 0.054 Uiso 1 1 calc R
N4 N 0.2493(4) 1.0691(3) 0.5766(3) 0.0466(13) Uani 1 1 d .
C1 C 0.0960(5) 1.0264(4) 0.7062(4) 0.0450(16) Uani 1 1 d .
C2 C 0.0102(5) 1.0214(4) 0.7659(4) 0.0565(19) Uani 1 1 d .
H2 H -0.0210 1.0479 0.8169 0.068 Uiso 1 1 calc R
C3 C -0.0173(5) 0.9723(4) 0.7357(4) 0.0506(17) Uani 1 1 d .
H3 H -0.0687 0.9553 0.7619 0.061 Uiso 1 1 calc R
C4 C 0.0492(4) 0.9506(4) 0.6535(3) 0.0420(15) Uani 1 1 d .
C5 C 0.0404(4) 0.9022(3) 0.6016(3) 0.0364(14) Uani 1 1 d .
C6 C 0.0823(4) 0.9023(3) 0.5187(3) 0.0366(15) Uani 1 1 d .
C7 C 0.0610(4) 0.8710(4) 0.4631(3) 0.0420(15) Uani 1 1 d .
H7 H 0.0153 0.8469 0.4748 0.050 Uiso 1 1 calc R
C8 C 0.1181(4) 0.8821(4) 0.3905(4) 0.0434(16) Uani 1 1 d .
H8 H 0.1173 0.8688 0.3433 0.052 Uiso 1 1 calc R
C9 C 0.1795(4) 0.9174(3) 0.3981(3) 0.0368(14) Uani 1 1 d .
C10 C 0.2531(4) 0.9338(3) 0.3365(4) 0.0419(15) Uani 1 1 d .
C11 C 0.3011(4) 0.9816(4) 0.3458(3) 0.0426(16) Uani 1 1 d .
C12 C 0.3752(4) 1.0036(4) 0.2836(4) 0.0494(17) Uani 1 1 d .
H12 H 0.3996 0.9868 0.2302 0.059 Uiso 1 1 calc R
C13 C 0.4026(5) 1.0511(4) 0.3142(4) 0.0538(18) Uani 1 1 d .
H13 H 0.4471 1.0760 0.2870 0.065 Uiso 1 1 calc R
C14 C 0.3498(4) 1.0568(4) 0.3981(4) 0.0407(15) Uani 1 1 d .
C15 C 0.3629(5) 1.0971(4) 0.4527(4) 0.0490(17) Uani 1 1 d .
C16 C 0.3161(5) 1.1015(4) 0.5348(4) 0.0532(18) Uani 1 1 d .
C17 C 0.3351(5) 1.1395(4) 0.5900(4) 0.064(2) Uani 1 1 d .
H17 H 0.3782 1.1668 0.5775 0.077 Uiso 1 1 calc R
C18 C 0.2790(5) 1.1280(5) 0.6627(4) 0.064(2) Uani 1 1 d .
H18 H 0.2772 1.1451 0.7098 0.076 Uiso 1 1 calc R
C19 C 0.2228(5) 1.0856(4) 0.6555(4) 0.0467(17) Uani 1 1 d .
C20 C 0.1471(5) 1.0689(4) 0.7173(4) 0.0505(17) Uani 1 1 d .
C21 C -0.0221(4) 0.8543(4) 0.6373(3) 0.0410(16) Uani 1 1 d .
C22 C -0.0193(5) 0.8044(4) 0.7032(4) 0.0503(17) Uani 1 1 d .
H22 H 0.0266 0.7930 0.7272 0.060 Uiso 1 1 calc R
C23 C -0.1003(5) 0.7786(4) 0.7311(4) 0.0522(18) Uani 1 1 d .
H23 H -0.1201 0.7470 0.7778 0.063 Uiso 1 1 calc R
C24 C -0.1463(5) 0.8090(4) 0.6800(4) 0.0579(19) Uani 1 1 d .
H24 H -0.2034 0.8002 0.6844 0.069 Uiso 1 1 calc R
C25 C -0.1008(4) 0.8543(4) 0.6228(4) 0.0455(16) Uani 1 1 d .
H25 H -0.1194 0.8817 0.5801 0.055 Uiso 1 1 calc R
C26 C 0.1153(5) 0.6328(4) 0.5560(4) 0.0443(16) Uani 1 1 d .
C27 C 0.0499(4) 0.6524(3) 0.5187(3) 0.0434(16) Uani 1 1 d .
C28 C -0.0156(4) 0.6213(4) 0.5846(4) 0.0471(17) Uani 1 1 d .
C29 C 0.0540(4) 0.6006(4) 0.6221(4) 0.0458(16) Uani 1 1 d .
C30 C 0.2154(4) 0.6227(4) 0.5248(3) 0.0416(15) Uani 1 1 d .
C31 C 0.2822(5) 0.5486(5) 0.5361(4) 0.064(2) Uani 1 1 d .
H31 H 0.2619 0.5095 0.5700 0.077 Uiso 1 1 calc R
C32 C 0.3772(6) 0.5323(5) 0.4981(6) 0.085(3) Uani 1 1 d .
H32 H 0.4212 0.4819 0.5058 0.102 Uiso 1 1 calc R
C33 C 0.4079(6) 0.5879(6) 0.4500(5) 0.088(3) Uani 1 1 d .
H33 H 0.4729 0.5764 0.4232 0.106 Uiso 1 1 calc R
C34 C 0.3403(6) 0.6635(5) 0.4410(5) 0.077(2) Uani 1 1 d .
H34 H 0.3611 0.7035 0.4088 0.092 Uiso 1 1 calc R
C35 C 0.2456(5) 0.6811(4) 0.4772(4) 0.0580(19) Uani 1 1 d .
H35 H 0.2020 0.7320 0.4699 0.070 Uiso 1 1 calc R
C36 C 0.0642(5) 0.5523(4) 0.6887(4) 0.0557(18) Uani 1 1 d .
C37 C 0.0377(7) 0.4826(5) 0.7085(6) 0.101(3) Uani 1 1 d .
H37 H 0.0123 0.4651 0.6792 0.121 Uiso 1 1 calc R
C38 C 0.0492(10) 0.4385(7) 0.7723(9) 0.153(5) Uani 1 1 d .
H38 H 0.0254 0.3949 0.7892 0.184 Uiso 1 1 calc R
C39 C 0.0972(11) 0.4591(9) 0.8125(8) 0.161(6) Uani 1 1 d .
H39 H 0.1134 0.4244 0.8503 0.193 Uiso 1 1 calc R
C40 C 0.1178(8) 0.5283(7) 0.7948(6) 0.120(4) Uani 1 1 d .
H40 H 0.1415 0.5465 0.8253 0.144 Uiso 1 1 calc R
C41 C 0.1054(6) 0.5759(5) 0.7315(5) 0.077(2) Uani 1 1 d .
H41 H 0.1245 0.6227 0.7182 0.093 Uiso 1 1 calc R
C42 C -0.0984(5) 0.6027(4) 0.5997(5) 0.0602(19) Uani 1 1 d .
C43 C -0.1194(6) 0.5865(4) 0.5382(5) 0.075(2) Uani 1 1 d .
H43 H -0.0780 0.5883 0.4866 0.090 Uiso 1 1 calc R
C44 C -0.1952(7) 0.5687(5) 0.5489(7) 0.096(3) Uani 1 1 d .
H44 H -0.2050 0.5558 0.5061 0.115 Uiso 1 1 calc R
C45 C -0.2567(8) 0.5697(6) 0.6228(10) 0.117(4) Uani 1 1 d .
H45 H -0.3110 0.5593 0.6306 0.140 Uiso 1 1 calc R
C46 C -0.2437(7) 0.5854(5) 0.6876(7) 0.108(4) Uani 1 1 d .
H46 H -0.2869 0.5839 0.7384 0.130 Uiso 1 1 calc R
C47 C -0.1668(7) 0.6032(5) 0.6754(5) 0.091(3) Uani 1 1 d .
H47 H -0.1585 0.6164 0.7189 0.109 Uiso 1 1 calc R
C48 C 0.0511(5) 0.6763(4) 0.4392(4) 0.0464(17) Uani 1 1 d .
C49 C 0.1381(5) 0.6479(4) 0.3741(4) 0.0561(18) Uani 1 1 d .
H49 H 0.1933 0.6155 0.3818 0.067 Uiso 1 1 calc R
C50 C 0.1450(7) 0.6660(5) 0.2989(5) 0.077(2) Uani 1 1 d .
H50 H 0.2038 0.6468 0.2560 0.093 Uiso 1 1 calc R
C51 C 0.0619(8) 0.7139(6) 0.2884(5) 0.096(3) Uani 1 1 d .
H51 H 0.0646 0.7274 0.2380 0.115 Uiso 1 1 calc R
C52 C -0.0248(7) 0.7415(5) 0.3527(5) 0.082(3) Uani 1 1 d .
H52 H -0.0804 0.7721 0.3450 0.099 Uiso 1 1 calc R
C53 C -0.0302(5) 0.7248(4) 0.4267(5) 0.063(2) Uani 1 1 d .
H53 H -0.0889 0.7460 0.4695 0.076 Uiso 1 1 calc R
C54 C 0.2788(4) 0.8963(4) 0.2577(3) 0.0450(16) Uani 1 1 d .
C55 C 0.2817(4) 0.8140(4) 0.2432(3) 0.0456(16) Uani 1 1 d .
H55 H 0.2727 0.7718 0.2826 0.055 Uiso 1 1 calc R
C56 C 0.2963(5) 0.8029(5) 0.1632(4) 0.0594(19) Uani 1 1 d .
H56 H 0.2973 0.7530 0.1386 0.071 Uiso 1 1 calc R
C57 C 0.3035(4) 0.8788(5) 0.1268(4) 0.0585(19) Uani 1 1 d .
H57 H 0.3126 0.8904 0.0720 0.070 Uiso 1 1 calc R
C58 C 0.2946(5) 0.9347(4) 0.1839(4) 0.0572(19) Uani 1 1 d .
H58 H 0.2993 0.9914 0.1744 0.069 Uiso 1 1 calc R
C59 C 0.5253(4) 0.7547(4) 0.1902(4) 0.0469(16) Uani 1 1 d .
C60 C 0.5152(5) 0.7042(4) 0.1377(4) 0.0483(17) Uani 1 1 d .
C61 C 0.5429(4) 0.8150(4) 0.1309(4) 0.0456(16) Uani 1 1 d .
C62 C 0.5326(4) 0.7649(4) 0.0769(4) 0.0489(17) Uani 1 1 d .
C63 C 0.5402(5) 0.7350(4) 0.2638(4) 0.0507(17) Uani 1 1 d .
C64 C 0.6136(6) 0.6599(5) 0.2651(5) 0.092(3) Uani 1 1 d .
H64 H 0.6497 0.6219 0.2201 0.110 Uiso 1 1 calc R
C65 C 0.6349(8) 0.6396(7) 0.3301(7) 0.118(4) Uani 1 1 d .
H65 H 0.6843 0.5883 0.3288 0.141 Uiso 1 1 calc R
C66 C 0.5852(8) 0.6927(6) 0.3946(6) 0.090(3) Uani 1 1 d .
H66 H 0.6004 0.6795 0.4384 0.109 Uiso 1 1 calc R
C67 C 0.5109(7) 0.7678(6) 0.3968(4) 0.081(3) Uani 1 1 d .
H67 H 0.4746 0.8037 0.4432 0.098 Uiso 1 1 calc R
C68 C 0.4893(5) 0.7906(4) 0.3314(4) 0.0583(19) Uani 1 1 d .
H68 H 0.4411 0.8428 0.3328 0.070 Uiso 1 1 calc R
C69 C 0.5035(5) 0.6231(4) 0.1436(4) 0.0586(19) Uani 1 1 d .
C70 C 0.5345(6) 0.5686(5) 0.0791(6) 0.093(3) Uani 1 1 d .
H70 H 0.5655 0.5835 0.0288 0.112 Uiso 1 1 calc R
C71 C 0.5205(10) 0.4927(7) 0.0878(8) 0.140(5) Uani 1 1 d .
H71 H 0.5419 0.4559 0.0438 0.168 Uiso 1 1 calc R
C72 C 0.4742(10) 0.4712(6) 0.1626(10) 0.147(5) Uani 1 1 d .
H72 H 0.4621 0.4207 0.1690 0.177 Uiso 1 1 calc R
C73 C 0.4462(8) 0.5237(7) 0.2271(7) 0.121(4) Uani 1 1 d .
H73 H 0.4167 0.5085 0.2777 0.145 Uiso 1 1 calc R
C74 C 0.4620(6) 0.5985(5) 0.2166(6) 0.094(3) Uani 1 1 d .
H74 H 0.4437 0.6339 0.2607 0.113 Uiso 1 1 calc R
C75 C 0.5529(5) 0.7649(4) -0.0082(4) 0.0528(18) Uani 1 1 d .
C76 C 0.4976(6) 0.7434(4) -0.0374(4) 0.070(2) Uani 1 1 d .
H76 H 0.4472 0.7283 -0.0031 0.084 Uiso 1 1 calc R
C77 C 0.5172(7) 0.7444(5) -0.1166(5) 0.088(3) Uani 1 1 d .
H77 H 0.4819 0.7274 -0.1361 0.105 Uiso 1 1 calc R
C78 C 0.5885(10) 0.7705(6) -0.1673(6) 0.112(4) Uani 1 1 d .
H78 H 0.6004 0.7723 -0.2207 0.134 Uiso 1 1 calc R
C79 C 0.6421(7) 0.7936(6) -0.1396(5) 0.114(4) Uani 1 1 d .
H79 H 0.6898 0.8120 -0.1740 0.137 Uiso 1 1 calc R
C80 C 0.6252(6) 0.7897(5) -0.0593(4) 0.084(3) Uani 1 1 d .
H80 H 0.6628 0.8039 -0.0405 0.101 Uiso 1 1 calc R
C81 C 0.5753(4) 0.8865(4) 0.1241(4) 0.0439(16) Uani 1 1 d .
C82 C 0.5528(5) 0.9526(4) 0.0764(4) 0.063(2) Uani 1 1 d .
H82 H 0.5195 0.9503 0.0470 0.075 Uiso 1 1 calc R
C83 C 0.5797(5) 1.0214(5) 0.0728(5) 0.066(2) Uani 1 1 d .
H83 H 0.5652 1.0653 0.0406 0.079 Uiso 1 1 calc R
C84 C 0.6272(6) 1.0249(5) 0.1162(5) 0.079(2) Uani 1 1 d .
H84 H 0.6439 1.0722 0.1144 0.095 Uiso 1 1 calc R
C85 C 0.6516(5) 0.9599(5) 0.1631(5) 0.077(2) Uani 1 1 d .
H85 H 0.6869 0.9614 0.1909 0.093 Uiso 1 1 calc R
C86 C 0.6211(5) 0.8910(5) 0.1677(4) 0.067(2) Uani 1 1 d .
H86 H 0.6331 0.8482 0.2015 0.080 Uiso 1 1 calc R
C87 C 0.4365(5) 1.1369(4) 0.4194(4) 0.0469(16) Uani 1 1 d .
C88 C 0.5268(6) 1.0947(5) 0.4098(6) 0.095(3) Uani 1 1 d .
H88 H 0.5448 1.0389 0.4255 0.114 Uiso 1 1 calc R
C89 C 0.5959(5) 1.1320(5) 0.3767(5) 0.086(3) Uani 1 1 d .
H89 H 0.6583 1.1001 0.3710 0.103 Uiso 1 1 calc R
C90 C 0.5740(5) 1.2133(4) 0.3528(4) 0.0473(16) Uani 1 1 d .
C91 C 0.4793(6) 1.2560(5) 0.3651(5) 0.087(3) Uani 1 1 d .
H91 H 0.4595 1.3124 0.3510 0.104 Uiso 1 1 calc R
C92 C 0.4144(6) 1.2187(5) 0.3969(5) 0.084(3) Uani 1 1 d .
H92 H 0.3516 1.2505 0.4037 0.101 Uiso 1 1 calc R
C93 C 0.6452(6) 1.2538(5) 0.3162(5) 0.078(2) Uani 1 1 d .
C94 C 0.6875(12) 1.2320(12) 0.2295(7) 0.288(11) Uani 1 1 d .
H94A H 0.6611 1.2813 0.2041 0.432 Uiso 1 1 calc R
H94B H 0.6731 1.1851 0.2191 0.432 Uiso 1 1 calc R
H94C H 0.7555 1.2156 0.2092 0.432 Uiso 1 1 calc R
C95 C 0.7169(10) 1.2267(9) 0.3519(11) 0.243(9) Uani 1 1 d .
H95A H 0.7691 1.1752 0.3234 0.364 Uiso 1 1 calc R
H95B H 0.6875 1.2158 0.4061 0.364 Uiso 1 1 calc R
H95C H 0.7403 1.2717 0.3492 0.364 Uiso 1 1 calc R
C96 C 0.6040(7) 1.3491(6) 0.3244(10) 0.214(8) Uani 1 1 d .
H96A H 0.6542 1.3705 0.3111 0.322 Uiso 1 1 calc R
H96B H 0.5593 1.3685 0.3779 0.322 Uiso 1 1 calc R
H96C H 0.5719 1.3700 0.2895 0.322 Uiso 1 1 calc R
C97 C 0.1234(5) 1.0995(4) 0.7992(4) 0.0529(18) Uani 1 1 d .
C98 C 0.1028(5) 1.1834(4) 0.8209(4) 0.065(2) Uani 1 1 d .
H98 H 0.1015 1.2243 0.7838 0.078 Uiso 1 1 calc R
C99 C 0.0841(6) 1.2075(5) 0.8963(4) 0.080(3) Uani 1 1 d .
H99 H 0.0681 1.2653 0.9089 0.096 Uiso 1 1 calc R
C100 C 0.0876(6) 1.1521(5) 0.9533(4) 0.073(2) Uani 1 1 d .
C101 C 0.1065(5) 1.0674(5) 0.9324(4) 0.070(2) Uani 1 1 d .
H101 H 0.1074 1.0271 0.9701 0.084 Uiso 1 1 calc R
C102 C 0.1240(5) 1.0420(5) 0.8571(4) 0.0613(19) Uani 1 1 d .
H102 H 0.1366 0.9848 0.8451 0.074 Uiso 1 1 calc R
C103 C 0.0741(7) 1.1782(6) 1.0359(4) 0.095(3) Uani 1 1 d .
C104 C 0.0796(15) 1.2632(8) 1.0395(7) 0.266(11) Uani 1 1 d .
H10A H 0.0309 1.3061 1.0260 0.400 Uiso 1 1 calc R
H10B H 0.1412 1.2616 1.0028 0.400 Uiso 1 1 calc R
H10C H 0.0703 1.2774 1.0920 0.400 Uiso 1 1 calc R
C105 C -0.0208(8) 1.1795(10) 1.0930(6) 0.197(7) Uani 1 1 d .
H10D H -0.0313 1.1961 1.1452 0.295 Uiso 1 1 calc R
H10E H -0.0225 1.1231 1.0922 0.295 Uiso 1 1 calc R
H10F H -0.0700 1.2200 1.0785 0.295 Uiso 1 1 calc R
C106 C 0.1488(9) 1.1128(7) 1.0610(6) 0.174(6) Uani 1 1 d .
H10G H 0.1557 1.1396 1.1005 0.261 Uiso 1 1 calc R
H10H H 0.2088 1.0916 1.0160 0.261 Uiso 1 1 calc R
H10I H 0.1291 1.0657 1.0822 0.261 Uiso 1 1 calc R

loop_
_atom_site_aniso_label
_atom_site_aniso_U_11
_atom_site_aniso_U_22
_atom_site_aniso_U_33
_atom_site_aniso_U_23
_atom_site_aniso_U_13
_atom_site_aniso_U_12
Co1 0.0461(6) 0.0401(5) 0.0377(5) 0.0029(4) -0.0107(4) -0.0182(4)
Co2 0.0484(6) 0.0495(5) 0.0339(5) 0.0025(4) -0.0099(4) -0.0220(5)
N1 0.039(3) 0.052(3) 0.031(3) 0.001(2) -0.007(2) -0.021(3)
N2 0.050(3) 0.031(3) 0.031(3) 0.006(2) -0.007(2) -0.020(2)
N3 0.050(3) 0.044(3) 0.029(3) 0.001(2) -0.004(3) -0.018(3)
N4 0.054(4) 0.054(3) 0.039(3) 0.017(3) -0.019(3) -0.031(3)
C1 0.052(4) 0.044(4) 0.043(4) 0.001(3) -0.022(4) -0.019(3)
C2 0.067(5) 0.063(5) 0.037(4) -0.008(3) -0.007(4) -0.035(4)
C3 0.049(4) 0.055(4) 0.042(4) -0.001(3) -0.007(3) -0.023(4)
C4 0.045(4) 0.037(4) 0.036(4) 0.004(3) -0.013(3) -0.012(3)
C5 0.043(4) 0.024(3) 0.039(4) 0.002(3) -0.015(3) -0.010(3)
C6 0.042(4) 0.025(3) 0.038(4) 0.001(3) -0.014(3) -0.009(3)
C7 0.045(4) 0.048(4) 0.034(4) 0.007(3) -0.011(3) -0.025(3)
C8 0.051(4) 0.039(4) 0.038(4) -0.004(3) -0.016(3) -0.014(3)
C9 0.041(4) 0.035(3) 0.032(4) 0.007(3) -0.010(3) -0.018(3)
C10 0.047(4) 0.031(3) 0.045(4) 0.004(3) -0.018(3) -0.013(3)
C11 0.042(4) 0.037(4) 0.035(4) -0.001(3) -0.004(3) -0.012(3)
C12 0.055(4) 0.054(4) 0.034(4) 0.003(3) -0.002(3) -0.032(4)
C13 0.061(5) 0.059(4) 0.044(4) 0.006(3) -0.007(4) -0.041(4)
C14 0.035(4) 0.037(3) 0.046(4) 0.003(3) -0.010(3) -0.016(3)
C15 0.053(4) 0.045(4) 0.050(4) 0.008(3) -0.017(4) -0.025(3)
C16 0.074(5) 0.049(4) 0.042(4) 0.005(3) -0.020(4) -0.032(4)
C17 0.083(6) 0.073(5) 0.059(5) 0.011(4) -0.036(5) -0.045(4)
C18 0.077(6) 0.088(5) 0.045(4) 0.005(4) -0.025(4) -0.049(5)
C19 0.058(5) 0.048(4) 0.049(4) 0.014(3) -0.036(4) -0.023(4)
C20 0.071(5) 0.047(4) 0.034(4) 0.004(3) -0.023(4) -0.022(4)
C21 0.054(4) 0.036(3) 0.027(3) 0.001(3) -0.008(3) -0.018(3)
C22 0.058(5) 0.051(4) 0.046(4) -0.004(3) -0.026(4) -0.017(4)
C23 0.063(5) 0.069(5) 0.028(4) 0.010(3) -0.013(4) -0.036(4)
C24 0.046(4) 0.058(4) 0.055(5) -0.016(4) 0.003(4) -0.025(4)
C25 0.034(4) 0.048(4) 0.043(4) 0.000(3) -0.004(3) -0.015(3)
C26 0.043(4) 0.036(4) 0.048(4) 0.003(3) -0.019(4) -0.009(3)
C27 0.049(4) 0.031(3) 0.040(4) -0.001(3) -0.007(3) -0.015(3)
C28 0.043(4) 0.040(4) 0.049(4) -0.006(3) -0.003(3) -0.020(3)
C29 0.033(4) 0.047(4) 0.054(4) 0.006(3) -0.016(3) -0.013(3)
C30 0.032(4) 0.050(4) 0.041(4) 0.004(3) -0.017(3) -0.012(3)
C31 0.056(5) 0.070(5) 0.072(5) 0.022(4) -0.031(4) -0.027(4)
C32 0.054(6) 0.078(6) 0.127(8) 0.020(6) -0.047(6) -0.023(5)
C33 0.042(5) 0.122(8) 0.099(7) 0.013(6) -0.024(5) -0.035(6)
C34 0.058(6) 0.093(6) 0.084(6) 0.027(5) -0.023(5) -0.042(5)
C35 0.050(5) 0.065(5) 0.072(5) 0.022(4) -0.030(4) -0.032(4)
C36 0.058(5) 0.054(4) 0.056(5) 0.016(4) -0.027(4) -0.020(4)
C37 0.146(9) 0.064(5) 0.107(7) 0.033(5) -0.062(7) -0.048(6)
C38 0.188(13) 0.100(8) 0.190(14) 0.114(9) -0.094(11) -0.077(9)
C39 0.199(15) 0.134(11) 0.135(12) 0.080(10) -0.082(10) -0.048(11)
C40 0.153(10) 0.118(8) 0.087(8) 0.033(7) -0.078(7) -0.022(8)
C41 0.094(6) 0.065(5) 0.073(6) 0.028(4) -0.042(5) -0.027(5)
C42 0.058(5) 0.038(4) 0.081(6) 0.005(4) -0.021(4) -0.023(4)
C43 0.081(6) 0.050(4) 0.112(7) -0.002(5) -0.049(6) -0.029(4)
C44 0.083(7) 0.070(6) 0.163(11) -0.003(7) -0.054(7) -0.049(6)
C45 0.054(7) 0.063(6) 0.215(15) -0.008(9) -0.039(9) -0.017(5)
C46 0.092(8) 0.065(6) 0.140(10) 0.006(6) 0.004(7) -0.055(6)
C47 0.099(7) 0.056(5) 0.091(7) -0.005(5) 0.005(6) -0.044(5)
C48 0.072(5) 0.031(3) 0.041(4) 0.003(3) -0.025(4) -0.022(4)
C49 0.049(5) 0.073(5) 0.045(4) 0.002(4) -0.016(4) -0.023(4)
C50 0.093(7) 0.086(6) 0.055(6) 0.009(5) -0.023(5) -0.044(5)
C51 0.133(9) 0.098(7) 0.062(6) 0.021(5) -0.052(7) -0.039(7)
C52 0.084(7) 0.092(6) 0.076(6) 0.016(5) -0.059(6) -0.011(5)
C53 0.062(5) 0.055(4) 0.068(5) -0.003(4) -0.040(4) -0.002(4)
C54 0.043(4) 0.042(4) 0.032(4) -0.002(3) -0.006(3) -0.006(3)
C55 0.049(4) 0.047(4) 0.035(4) 0.004(3) -0.004(3) -0.026(3)
C56 0.059(5) 0.082(5) 0.042(4) -0.001(4) -0.009(4) -0.043(4)
C57 0.044(4) 0.092(6) 0.036(4) 0.006(4) -0.011(3) -0.027(4)
C58 0.071(5) 0.053(4) 0.045(4) 0.017(4) -0.020(4) -0.027(4)
C59 0.049(4) 0.046(4) 0.042(4) 0.007(3) -0.015(3) -0.019(3)
C60 0.063(5) 0.047(4) 0.038(4) 0.009(3) -0.015(3) -0.031(4)
C61 0.046(4) 0.043(4) 0.044(4) 0.011(3) -0.016(3) -0.017(3)
C62 0.042(4) 0.054(4) 0.036(4) 0.004(3) -0.003(3) -0.017(3)
C63 0.052(5) 0.049(4) 0.058(5) 0.012(4) -0.024(4) -0.025(4)
C64 0.104(7) 0.084(6) 0.068(6) 0.006(5) -0.037(5) -0.013(6)
C65 0.163(11) 0.099(7) 0.109(8) 0.018(7) -0.099(9) -0.022(7)
C66 0.145(10) 0.085(7) 0.085(7) 0.045(6) -0.074(7) -0.066(7)
C67 0.122(8) 0.104(7) 0.048(5) 0.014(5) -0.033(5) -0.077(7)
C68 0.054(5) 0.067(5) 0.052(5) -0.003(4) -0.019(4) -0.022(4)
C69 0.062(5) 0.056(5) 0.058(5) 0.005(4) -0.020(4) -0.026(4)
C70 0.118(8) 0.051(5) 0.104(7) -0.005(5) -0.043(6) -0.023(5)
C71 0.257(16) 0.075(7) 0.129(10) 0.022(7) -0.113(11) -0.068(9)
C72 0.229(15) 0.048(6) 0.205(15) 0.022(8) -0.120(13) -0.060(8)
C73 0.148(10) 0.081(7) 0.137(10) 0.037(7) -0.052(8) -0.058(7)
C74 0.106(7) 0.059(5) 0.105(8) 0.011(5) -0.023(6) -0.041(5)
C75 0.057(5) 0.046(4) 0.036(4) -0.002(3) -0.009(4) -0.009(4)
C76 0.102(7) 0.061(5) 0.044(5) 0.003(4) -0.023(5) -0.034(5)
C77 0.146(9) 0.069(6) 0.051(6) 0.000(5) -0.046(6) -0.034(6)
C78 0.189(13) 0.071(6) 0.049(6) -0.007(5) -0.049(8) -0.017(7)
C79 0.118(9) 0.119(8) 0.036(6) 0.008(5) 0.020(5) -0.028(7)
C80 0.079(6) 0.094(6) 0.052(5) -0.012(5) 0.006(5) -0.036(5)
C81 0.031(4) 0.052(4) 0.049(4) 0.009(3) -0.016(3) -0.017(3)
C82 0.065(5) 0.053(4) 0.073(5) 0.009(4) -0.026(4) -0.028(4)
C83 0.048(5) 0.067(5) 0.083(6) 0.028(4) -0.032(4) -0.021(4)
C84 0.081(6) 0.067(5) 0.095(7) 0.020(5) -0.031(5) -0.041(5)
C85 0.072(6) 0.095(6) 0.084(6) 0.008(5) -0.036(5) -0.046(5)
C86 0.078(6) 0.077(5) 0.073(5) 0.030(4) -0.039(5) -0.054(5)
C87 0.045(4) 0.044(4) 0.058(4) 0.007(3) -0.023(4) -0.021(4)
C88 0.064(6) 0.059(5) 0.152(9) 0.041(5) -0.044(6) -0.019(5)
C89 0.042(5) 0.069(5) 0.145(8) 0.029(5) -0.033(5) -0.029(4)
C90 0.046(5) 0.039(4) 0.058(4) 0.002(3) -0.020(4) -0.018(3)
C91 0.057(6) 0.059(5) 0.150(8) 0.050(5) -0.044(5) -0.035(5)
C92 0.062(6) 0.052(5) 0.131(8) 0.020(5) -0.035(5) -0.021(4)
C93 0.077(6) 0.087(6) 0.083(6) 0.019(5) -0.027(5) -0.052(5)
C94 0.33(2) 0.45(3) 0.099(10) -0.050(13) 0.070(12) -0.30(2)
C95 0.227(16) 0.239(15) 0.44(3) 0.211(18) -0.239(19) -0.198(14)
C96 0.068(7) 0.079(7) 0.45(2) 0.034(11) -0.040(11) -0.051(6)
C97 0.064(5) 0.068(5) 0.038(4) 0.013(4) -0.021(4) -0.037(4)
C98 0.107(6) 0.051(4) 0.050(5) 0.008(4) -0.041(5) -0.035(4)
C99 0.132(8) 0.068(5) 0.053(5) 0.001(4) -0.044(5) -0.042(5)
C100 0.086(6) 0.084(6) 0.047(5) -0.006(5) -0.021(4) -0.033(5)
C101 0.097(6) 0.083(6) 0.040(4) 0.017(4) -0.029(4) -0.045(5)
C102 0.073(5) 0.063(5) 0.047(4) 0.005(4) -0.015(4) -0.035(4)
C103 0.116(8) 0.110(7) 0.035(5) -0.012(5) -0.019(5) -0.027(6)
C104 0.62(4) 0.171(12) 0.129(11) 0.027(9) -0.226(18) -0.195(17)
C105 0.115(10) 0.36(2) 0.056(7) -0.052(10) -0.017(7) -0.035(12)
C106 0.224(14) 0.182(11) 0.092(8) -0.030(8) -0.119(10) 0.017(10)

loop_
_atom_type_symbol
_atom_type_description
_atom_type_scat_dispersion_real
_atom_type_scat_dispersion_imag
_atom_type_scat_source
C C 0.0033 0.0016 'International Tables Vol C Tables 4.2.6.8 and 6.1.1.4'
H H 0.0000 0.0000 'International Tables Vol C Tables 4.2.6.8 and 6.1.1.4'
N N 0.0061 0.0033 'International Tables Vol C Tables 4.2.6.8 and 6.1.1.4'
Co Co 0.3494 0.9721 'International Tables Vol C Tables 4.2.6.8 and 6.1.1.4'

loop_
_geom_angle_atom_site_label_1
_geom_angle_atom_site_label_2
_geom_angle_atom_site_label_3
_geom_angle
C28 Co1 C29 44.3(2)
C28 Co1 C27 43.8(2)
C29 Co1 C27 62.3(3)
C28 Co1 C26 63.4(3)
C29 Co1 C26 42.9(2)
C27 Co1 C26 42.1(2)
C28 Co1 C24 107.5(3)
C29 Co1 C24 131.1(3)
C27 Co1 C24 131.3(3)
C26 Co1 C24 170.9(3)
C28 Co1 C23 116.9(3)
C29 Co1 C23 108.6(3)
C27 Co1 C23 160.1(3)
C26 Co1 C23 142.9(3)
C24 Co1 C23 39.9(2)
C28 Co1 C22 151.8(3)
C29 Co1 C22 116.7(3)
C27 Co1 C22 157.9(3)
C26 Co1 C22 120.4(3)
C24 Co1 C22 67.6(3)
C23 Co1 C22 41.3(2)
C28 Co1 C25 127.4(3)
C29 Co1 C25 168.8(3)
C27 Co1 C25 118.4(2)
C26 Co1 C25 145.7(3)
C24 Co1 C25 39.0(2)
C23 Co1 C25 66.9(3)
C22 Co1 C25 67.3(2)
C28 Co1 C21 165.5(3)
C29 Co1 C21 149.7(3)
C27 Co1 C21 130.0(2)
C26 Co1 C21 122.7(3)
C24 Co1 C21 66.0(2)
C23 Co1 C21 67.3(2)
C22 Co1 C21 39.9(2)
C25 Co1 C21 39.5(2)
C62 Co2 C60 43.9(2)
C62 Co2 C59 62.7(3)
C60 Co2 C59 42.9(2)
C62 Co2 C61 43.4(2)
C60 Co2 C61 62.7(3)
C59 Co2 C61 42.6(2)
C62 Co2 C56 116.1(3)
C60 Co2 C56 106.9(3)
C59 Co2 C56 141.7(3)
C61 Co2 C56 159.0(3)
C62 Co2 C55 149.2(3)
C60 Co2 C55 113.9(3)
C59 Co2 C55 119.3(3)
C61 Co2 C55 158.7(2)
C56 Co2 C55 40.9(2)
C62 Co2 C57 109.2(3)
C60 Co2 C57 131.7(3)
C59 Co2 C57 171.9(3)
C61 Co2 C57 131.8(3)
C56 Co2 C57 40.2(2)
C55 Co2 C57 67.4(3)
C62 Co2 C58 131.8(3)
C60 Co2 C58 170.9(3)
C59 Co2 C58 145.8(3)
C61 Co2 C58 120.8(3)
C56 Co2 C58 66.7(3)
C55 Co2 C58 66.1(3)
C57 Co2 C58 39.3(2)
C62 Co2 C54 169.8(3)
C60 Co2 C54 145.8(2)
C59 Co2 C54 121.1(2)
C61 Co2 C54 131.7(3)
C56 Co2 C54 67.6(3)
C55 Co2 C54 39.4(2)
C57 Co2 C54 66.8(2)
C58 Co2 C54 39.4(2)
C4 N1 C1 106.8(5)
C4 N1 H1 126.6
C1 N1 H1 126.6
C9 N2 C6 106.9(5)
C11 N3 C14 108.0(5)
C11 N3 H3A 126.0
C14 N3 H3A 126.0
C16 N4 C19 109.1(5)
N1 C1 C20 126.4(6)
N1 C1 C2 109.1(5)
C20 C1 C2 124.3(6)
C3 C2 C1 108.0(6)
C3 C2 H2 126.0
C1 C2 H2 126.0
C2 C3 C4 106.2(6)
C2 C3 H3 126.9
C4 C3 H3 126.9
N1 C4 C5 127.8(6)
N1 C4 C3 109.6(5)
C5 C4 C3 122.6(6)
C4 C5 C6 124.0(6)
C4 C5 C21 116.5(5)
C6 C5 C21 119.3(5)
N2 C6 C5 124.7(5)
N2 C6 C7 107.9(5)
C5 C6 C7 127.4(6)
C8 C7 C6 108.3(6)
C8 C7 H7 125.9
C6 C7 H7 125.9
C7 C8 C9 108.3(5)
C7 C8 H8 125.8
C9 C8 H8 125.8
N2 C9 C10 125.3(5)
N2 C9 C8 108.5(5)
C10 C9 C8 126.2(5)
C11 C10 C9 124.2(5)
C11 C10 C54 120.4(6)
C9 C10 C54 115.4(5)
N3 C11 C10 126.5(6)
N3 C11 C12 107.0(5)
C10 C11 C12 126.5(6)
C13 C12 C11 109.5(6)
C13 C12 H12 125.2
C11 C12 H12 125.2
C12 C13 C14 106.0(6)
C12 C13 H13 127.0
C14 C13 H13 127.0
N3 C14 C15 126.4(6)
N3 C14 C13 109.5(5)
C15 C14 C13 124.1(6)
C14 C15 C16 126.2(6)
C14 C15 C87 116.3(6)
C16 C15 C87 117.5(6)
N4 C16 C15 127.2(6)
N4 C16 C17 107.8(6)
C15 C16 C17 124.9(7)
C18 C17 C16 107.1(7)
C18 C17 H17 126.5
C16 C17 H17 126.5
C17 C18 C19 108.4(6)
C17 C18 H18 125.8
C19 C18 H18 125.8
N4 C19 C20 125.0(6)
N4 C19 C18 107.7(6)
C20 C19 C18 127.1(6)
C1 C20 C19 124.1(6)
C1 C20 C97 119.1(6)
C19 C20 C97 116.8(6)
C22 C21 C25 107.3(6)
C22 C21 C5 122.4(6)
C25 C21 C5 130.0(6)
C22 C21 Co1 67.1(3)
C25 C21 Co1 69.1(3)
C5 C21 Co1 134.0(4)
C21 C22 C23 107.4(6)
C21 C22 Co1 73.0(3)
C23 C22 Co1 69.1(3)
C21 C22 H22 126.3
C23 C22 H22 126.3
Co1 C22 H22 126.3
C24 C23 C22 106.8(6)
C24 C23 Co1 70.0(4)
C22 C23 Co1 69.6(3)
C24 C23 H23 126.6
C22 C23 H23 126.6
Co1 C23 H23 126.6
C25 C24 C23 110.6(6)
C25 C24 Co1 72.7(4)
C23 C24 Co1 70.1(4)
C25 C24 H24 124.7
C23 C24 H24 124.7
Co1 C24 H24 124.7
C24 C25 C21 107.8(6)
C24 C25 Co1 68.3(4)
C21 C25 Co1 71.4(3)
C24 C25 H25 126.1
C21 C25 H25 126.1
Co1 C25 H25 126.1
C27 C26 C29 90.6(5)
C27 C26 C30 131.4(6)
C29 C26 C30 135.0(6)
C27 C26 Co1 68.6(3)
C29 C26 Co1 67.8(3)
C30 C26 Co1 135.2(4)
C26 C27 C28 91.7(5)
C26 C27 C48 136.3(6)
C28 C27 C48 130.8(6)
C26 C27 Co1 69.3(3)
C28 C27 Co1 67.7(3)
C48 C27 Co1 129.8(4)
C42 C28 C27 136.6(6)
C42 C28 C29 135.0(6)
C27 C28 C29 87.4(5)
C42 C28 Co1 128.3(5)
C27 C28 Co1 68.6(3)
C29 C28 Co1 67.9(3)
C36 C29 C26 135.0(6)
C36 C29 C28 133.7(6)
C26 C29 C28 90.3(5)
C36 C29 Co1 129.0(5)
C26 C29 Co1 69.3(3)
C28 C29 Co1 67.7(3)
C35 C30 C31 119.2(6)
C35 C30 C26 120.5(6)
C31 C30 C26 119.9(6)
C32 C31 C30 120.8(7)
C32 C31 H31 119.6
C30 C31 H31 119.6
C33 C32 C31 120.7(8)
C33 C32 H32 119.7
C31 C32 H32 119.6
C32 C33 C34 118.2(8)
C32 C33 H33 120.9
C34 C33 H33 120.9
C35 C34 C33 122.5(8)
C35 C34 H34 118.8
C33 C34 H34 118.8
C34 C35 C30 118.7(7)
C34 C35 H35 120.7
C30 C35 H35 120.7
C37 C36 C41 119.6(7)
C37 C36 C29 121.7(7)
C41 C36 C29 118.7(7)
C36 C37 C38 119.5(10)
C36 C37 H37 120.2
C38 C37 H37 120.2
C37 C38 C39 120.6(12)
C37 C38 H38 119.7
C39 C38 H38 119.7
C40 C39 C38 118.2(12)
C40 C39 H39 120.9
C38 C39 H39 120.9
C39 C40 C41 122.3(12)
C39 C40 H40 118.8
C41 C40 H40 118.8
C36 C41 C40 119.1(9)
C36 C41 H41 120.5
C40 C41 H41 120.5
C43 C42 C47 114.5(8)
C43 C42 C28 121.4(7)
C47 C42 C28 124.0(8)
C44 C43 C42 123.9(9)
C44 C43 H43 118.1
C42 C43 H43 118.1
C43 C44 C45 118.0(11)
C43 C44 H44 121.0
C45 C44 H44 121.0
C44 C45 C46 123.1(11)
C44 C45 H45 118.4
C46 C45 H45 118.4
C47 C46 C45 117.8(11)
C47 C46 H46 121.1
C45 C46 H46 121.1
C46 C47 C42 122.6(9)
C46 C47 H47 118.7
C42 C47 H47 118.7
C53 C48 C49 118.2(6)
C53 C48 C27 123.3(6)
C49 C48 C27 118.5(6)
C50 C49 C48 122.0(7)
C50 C49 H49 119.0
C48 C49 H49 119.0
C49 C50 C51 118.2(8)
C49 C50 H50 120.9
C51 C50 H50 120.9
C52 C51 C50 120.1(8)
C52 C51 H51 119.9
C50 C51 H51 120.0
C53 C52 C51 121.0(8)
C53 C52 H52 119.5
C51 C52 H52 119.5
C52 C53 C48 120.4(7)
C52 C53 H53 119.8
C48 C53 H53 119.8
C55 C54 C58 105.5(5)
C55 C54 C10 124.3(5)
C58 C54 C10 129.8(6)
C55 C54 Co2 66.8(3)
C58 C54 Co2 69.0(4)
C10 C54 Co2 133.5(4)
C54 C55 C56 109.5(6)
C54 C55 Co2 73.8(4)
C56 C55 Co2 68.9(3)
C54 C55 H55 125.2
C56 C55 H55 125.2
Co2 C55 H55 125.2
C57 C56 C55 107.6(6)
C57 C56 Co2 71.9(4)
C55 C56 Co2 70.2(4)
C57 C56 H56 126.2
C55 C56 H56 126.2
Co2 C56 H56 126.2
C58 C57 C56 107.4(6)
C58 C57 Co2 71.3(4)
C56 C57 Co2 67.9(4)
C58 C57 H57 126.3
C56 C57 H57 126.3
Co2 C57 H57 126.3
C57 C58 C54 109.9(6)
C57 C58 Co2 69.4(4)
C54 C58 Co2 71.6(3)
C57 C58 H58 125.0
C54 C58 H58 125.0
Co2 C58 H58 125.0
C60 C59 C61 91.0(5)
C60 C59 C63 131.6(6)
C61 C59 C63 135.0(6)
C60 C59 Co2 67.7(4)
C61 C59 Co2 69.0(3)
C63 C59 Co2 133.4(5)
C69 C60 C59 132.8(6)
C69 C60 C62 137.2(6)
C59 C60 C62 89.7(5)
C69 C60 Co2 125.1(5)
C59 C60 Co2 69.4(3)
C62 C60 Co2 68.0(3)
C59 C61 C62 89.9(5)
C59 C61 C81 133.8(6)
C62 C61 C81 135.5(6)
C59 C61 Co2 68.4(4)
C62 C61 Co2 67.1(3)
C81 C61 Co2 129.4(4)
C61 C62 C60 89.4(5)
C61 C62 C75 134.4(6)
C60 C62 C75 135.0(6)
C61 C62 Co2 69.5(3)
C60 C62 Co2 68.1(3)
C75 C62 Co2 129.1(5)
C68 C63 C64 116.9(7)
C68 C63 C59 123.6(6)
C64 C63 C59 119.3(7)
C65 C64 C63 122.6(8)
C65 C64 H64 118.7
C63 C64 H64 118.7
C66 C65 C64 119.9(9)
C66 C65 H65 120.0
C64 C65 H65 120.0
C65 C66 C67 120.0(9)
C65 C66 H66 120.0
C67 C66 H66 120.0
C66 C67 C68 121.1(8)
C66 C67 H67 119.4
C68 C67 H67 119.4
C67 C68 C63 119.4(7)
C67 C68 H68 120.3
C63 C68 H68 120.3
C74 C69 C70 118.7(8)
C74 C69 C60 118.3(7)
C70 C69 C60 123.0(7)
C71 C70 C69 120.7(9)
C71 C70 H70 119.6
C69 C70 H70 119.6
C70 C71 C72 119.3(10)
C70 C71 H71 120.4
C72 C71 H71 120.4
C73 C72 C71 120.2(11)
C73 C72 H72 119.9
C71 C72 H72 119.9
C74 C73 C72 119.1(11)
C74 C73 H73 120.4
C72 C73 H73 120.4
C69 C74 C73 121.9(9)
C69 C74 H74 119.0
C73 C74 H74 119.0
C80 C75 C76 119.3(7)
C80 C75 C62 119.6(7)
C76 C75 C62 121.1(7)
C77 C76 C75 120.2(8)
C77 C76 H76 119.9
C75 C76 H76 119.9
C76 C77 C78 120.3(9)
C76 C77 H77 119.8
C78 C77 H77 119.8
C79 C78 C77 120.3(9)
C79 C78 H78 119.8
C77 C78 H78 119.8
C78 C79 C80 119.9(10)
C78 C79 H79 120.0
C80 C79 H79 120.0
C75 C80 C79 119.9(9)
C75 C80 H80 120.1
C79 C80 H80 120.1
C86 C81 C82 119.9(7)
C86 C81 C61 119.8(6)
C82 C81 C61 120.1(6)
C83 C82 C81 120.1(7)
C83 C82 H82 120.0
C81 C82 H82 120.0
C84 C83 C82 119.7(7)
C84 C83 H83 120.2
C82 C83 H83 120.2
C83 C84 C85 121.5(8)
C83 C84 H84 119.3
C85 C84 H84 119.2
C84 C85 C86 117.9(7)
C84 C85 H85 121.1
C86 C85 H85 121.1
C81 C86 C85 120.8(7)
C81 C86 H86 119.6
C85 C86 H86 119.6
C88 C87 C92 116.1(7)
C88 C87 C15 122.5(6)
C92 C87 C15 121.4(6)
C87 C88 C89 122.0(7)
C87 C88 H88 119.0
C89 C88 H88 119.0
C90 C89 C88 121.8(7)
C90 C89 H89 119.1
C88 C89 H89 119.1
C89 C90 C91 114.7(6)
C89 C90 C93 123.3(7)
C91 C90 C93 122.0(6)
C92 C91 C90 122.3(7)
C92 C91 H91 118.8
C90 C91 H91 118.8
C91 C92 C87 123.0(7)
C91 C92 H92 118.5
C87 C92 H92 118.5
C96 C93 C90 114.1(7)
C96 C93 C94 104.1(11)
C90 C93 C94 107.2(8)
C96 C93 C95 106.5(9)
C90 C93 C95 111.0(8)
C94 C93 C95 113.9(12)
C93 C94 H94A 109.9
C93 C94 H94B 109.6
H94A C94 H94B 109.3
C93 C94 H94C 109.6
H94A C94 H94C 109.2
H94B C94 H94C 109.3
C93 C95 H95A 109.4
C93 C95 H95B 109.5
H95A C95 H95B 109.5
C93 C95 H95C 109.5
H95A C95 H95C 109.5
H95B C95 H95C 109.5
C93 C96 H96A 109.6
C93 C96 H96B 109.5
H96A C96 H96B 109.3
C93 C96 H96C 109.8
H96A C96 H96C 109.3
H96B C96 H96C 109.3
C98 C97 C102 116.7(6)
C98 C97 C20 123.3(6)
C102 C97 C20 120.0(6)
C99 C98 C97 120.9(7)
C99 C98 H98 119.5
C97 C98 H98 119.5
C100 C99 C98 123.7(7)
C100 C99 H99 118.2
C98 C99 H99 118.2
C99 C100 C101 115.8(7)
C99 C100 C103 123.4(7)
C101 C100 C103 120.8(8)
C102 C101 C100 121.4(7)
C102 C101 H101 119.3
C100 C101 H101 119.3
C101 C102 C97 121.4(7)
C101 C102 H102 119.3
C97 C102 H102 119.3
C104 C103 C105 110.1(11)
C104 C103 C106 108.2(11)
C105 C103 C106 107.3(9)
C104 C103 C100 112.1(8)
C105 C103 C100 107.8(8)
C106 C103 C100 111.3(7)
C103 C104 H10A 109.5
C103 C104 H10B 109.5
H10A C104 H10B 109.5
C103 C104 H10C 109.5
H10A C104 H10C 109.5
H10B C104 H10C 109.5
C103 C105 H10D 109.5
C103 C105 H10E 109.5
H10D C105 H10E 109.5
C103 C105 H10F 109.5
H10D C105 H10F 109.5
H10E C105 H10F 109.5
C103 C106 H10G 109.5
C103 C106 H10H 109.5
H10G C106 H10H 109.5
C103 C106 H10I 109.5
H10G C106 H10I 109.5
H10H C106 H10I 109.5

loop_
_geom_bond_atom_site_label_1
_geom_bond_atom_site_label_2
_geom_bond_distance
Co1 C28 1.977(6)
Co1 C29 1.980(6)
Co1 C27 1.990(6)
Co1 C26 2.000(6)
Co1 C24 2.041(6)
Co1 C23 2.043(6)
Co1 C22 2.050(6)
Co1 C25 2.097(6)
Co1 C21 2.128(6)
Co2 C62 1.962(6)
Co2 C60 1.964(6)
Co2 C59 1.987(6)
Co2 C61 1.995(6)
Co2 C56 2.024(7)
Co2 C55 2.042(6)
Co2 C57 2.077(7)
Co2 C58 2.101(7)
Co2 C54 2.134(6)
N1 C4 1.354(7)
N1 C1 1.362(7)
N1 H1 0.8600
N2 C9 1.377(7)
N2 C6 1.394(7)
N3 C11 1.353(7)
N3 C14 1.357(7)
N3 H3A 0.8600
N4 C16 1.343(8)
N4 C19 1.369(7)
C1 C20 1.374(8)
C1 C2 1.431(9)
C2 C3 1.332(8)
C2 H2 0.9300
C3 C4 1.451(8)
C3 H3 0.9300
C4 C5 1.396(7)
C5 C6 1.408(8)
C5 C21 1.462(8)
C6 C7 1.411(7)
C7 C8 1.342(8)
C7 H7 0.9300
C8 C9 1.408(8)
C8 H8 0.9300
C9 C10 1.390(8)
C10 C11 1.385(8)
C10 C54 1.476(8)
C11 C12 1.445(8)
C12 C13 1.314(8)
C12 H12 0.9300
C13 C14 1.435(8)
C13 H13 0.9300
C14 C15 1.392(8)
C15 C16 1.396(8)
C15 C87 1.497(8)
C16 C17 1.445(8)
C17 C18 1.339(9)
C17 H17 0.9300
C18 C19 1.416(8)
C18 H18 0.9300
C19 C20 1.416(9)
C20 C97 1.494(8)
C21 C22 1.426(8)
C21 C25 1.429(8)
C22 C23 1.443(8)
C22 H22 0.9800
C23 C24 1.392(9)
C23 H23 0.9800
C24 C25 1.383(8)
C24 H24 0.9800
C25 H25 0.9800
C26 C27 1.433(8)
C26 C29 1.455(8)
C26 C30 1.459(8)
C27 C28 1.478(8)
C27 C48 1.488(8)
C28 C42 1.429(9)
C28 C29 1.493(8)
C29 C36 1.450(9)
C30 C35 1.361(8)
C30 C31 1.384(8)
C31 C32 1.360(10)
C31 H31 0.9300
C32 C33 1.330(10)
C32 H32 0.9300
C33 C34 1.391(10)
C33 H33 0.9300
C34 C35 1.348(9)
C34 H34 0.9300
C35 H35 0.9300
C36 C37 1.371(10)
C36 C41 1.397(9)
C37 C38 1.381(13)
C37 H37 0.9300
C38 C39 1.427(16)
C38 H38 0.9300
C39 C40 1.311(15)
C39 H39 0.9300
C40 C41 1.402(11)
C40 H40 0.9300
C41 H41 0.9300
C42 C43 1.394(9)
C42 C47 1.401(10)
C43 C44 1.329(10)
C43 H43 0.9300
C44 C45 1.333(14)
C44 H44 0.9300
C45 C46 1.366(13)
C45 H45 0.9300
C46 C47 1.341(12)
C46 H46 0.9300
C47 H47 0.9300
C48 C53 1.383(8)
C48 C49 1.390(8)
C49 C50 1.370(9)
C49 H49 0.9300
C50 C51 1.386(11)
C50 H50 0.9300
C51 C52 1.380(11)
C51 H51 0.9300
C52 C53 1.352(9)
C52 H52 0.9300
C53 H53 0.9300
C54 C55 1.412(8)
C54 C58 1.428(8)
C55 C56 1.421(8)
C55 H55 0.9800
C56 C57 1.412(9)
C56 H56 0.9800
C57 C58 1.405(8)
C57 H57 0.9800
C58 H58 0.9800
C59 C60 1.444(8)
C59 C61 1.445(8)
C59 C63 1.471(8)
C60 C69 1.436(9)
C60 C62 1.467(8)
C61 C62 1.463(8)
C61 C81 1.468(8)
C62 C75 1.475(8)
C63 C68 1.384(8)
C63 C64 1.388(9)
C64 C65 1.369(11)
C64 H64 0.9300
C65 C66 1.321(11)
C65 H65 0.9300
C66 C67 1.378(11)
C66 H66 0.9300
C67 C68 1.383(9)
C67 H67 0.9300
C68 H68 0.9300
C69 C74 1.356(10)
C69 C70 1.370(9)
C70 C71 1.366(12)
C70 H70 0.9300
C71 C72 1.379(15)
C71 H71 0.9300
C72 C73 1.362(14)
C72 H72 0.9300
C73 C74 1.360(11)
C73 H73 0.9300
C74 H74 0.9300
C75 C80 1.374(9)
C75 C76 1.395(9)
C76 C77 1.371(10)
C76 H76 0.9300
C77 C78 1.373(13)
C77 H77 0.9300
C78 C79 1.365(13)
C78 H78 0.9300
C79 C80 1.401(11)
C79 H79 0.9300
C80 H80 0.9300
C81 C86 1.333(8)
C81 C82 1.392(8)
C82 C83 1.372(9)
C82 H82 0.9300
C83 C84 1.352(10)
C83 H83 0.9300
C84 C85 1.376(10)
C84 H84 0.9300
C85 C86 1.410(9)
C85 H85 0.9300
C86 H86 0.9300
C87 C88 1.328(9)
C87 C92 1.358(9)
C88 C89 1.406(10)
C88 H88 0.9300
C89 C90 1.358(9)
C89 H89 0.9300
C90 C91 1.382(9)
C90 C93 1.478(9)
C91 C92 1.349(9)
C91 H91 0.9300
C92 H92 0.9300
C93 C96 1.478(11)
C93 C94 1.488(13)
C93 C95 1.491(13)
C94 H94A 0.9622
C94 H94B 0.9622
C94 H94C 0.9622
C95 H95A 0.9600
C95 H95B 0.9600
C95 H95C 0.9600
C96 H96A 0.9616
C96 H96B 0.9616
C96 H96C 0.9616
C97 C98 1.375(8)
C97 C102 1.381(8)
C98 C99 1.369(8)
C98 H98 0.9300
C99 C100 1.351(9)
C99 H99 0.9300
C100 C101 1.391(9)
C100 C103 1.537(10)
C101 C102 1.380(9)
C101 H101 0.9300
C102 H102 0.9300
C103 C104 1.474(14)
C103 C105 1.490(14)
C103 C106 1.515(11)
C104 H10A 0.9601
C104 H10B 0.9601
C104 H10C 0.9601
C105 H10D 0.9600
C105 H10E 0.9600
C105 H10F 0.9600
C106 H10G 0.9600
C106 H10H 0.9600
C106 H10I 0.9600

loop_
_geom_torsion_atom_site_label_1
_geom_torsion_atom_site_label_2
_geom_torsion_atom_site_label_3
_geom_torsion_atom_site_label_4
_geom_torsion
C4 N1 C1 C20 177.7(6)
C4 N1 C1 C2 -5.6(7)
N1 C1 C2 C3 6.0(8)
C20 C1 C2 C3 -177.2(6)
C1 C2 C3 C4 -3.8(7)
C1 N1 C4 C5 -179.2(6)
C1 N1 C4 C3 3.3(6)
C2 C3 C4 N1 0.4(7)
C2 C3 C4 C5 -177.2(6)
N1 C4 C5 C6 -18.1(9)
C3 C4 C5 C6 159.1(6)
N1 C4 C5 C21 166.5(6)
C3 C4 C5 C21 -16.3(8)
C9 N2 C6 C5 176.7(5)
C9 N2 C6 C7 -2.4(6)
C4 C5 C6 N2 15.8(9)
C21 C5 C6 N2 -168.9(5)
C4 C5 C6 C7 -165.2(6)
C21 C5 C6 C7 10.1(9)
N2 C6 C7 C8 0.1(6)
C5 C6 C7 C8 -179.1(5)
C6 C7 C8 C9 2.3(7)
C6 N2 C9 C10 -176.0(5)
C6 N2 C9 C8 3.8(6)
C7 C8 C9 N2 -3.9(7)
C7 C8 C9 C10 176.0(6)
N2 C9 C10 C11 -11.5(9)
C8 C9 C10 C11 168.7(6)
N2 C9 C10 C54 168.3(5)
C8 C9 C10 C54 -11.5(9)
C14 N3 C11 C10 179.9(6)
C14 N3 C11 C12 1.2(6)
C9 C10 C11 N3 4.4(10)
C54 C10 C11 N3 -175.5(5)
C9 C10 C11 C12 -177.2(6)
C54 C10 C11 C12 3.0(9)
N3 C11 C12 C13 -2.8(7)
C10 C11 C12 C13 178.5(6)
C11 C12 C13 C14 3.1(7)
C11 N3 C14 C15 -177.3(6)
C11 N3 C14 C13 0.6(7)
C12 C13 C14 N3 -2.4(7)
C12 C13 C14 C15 175.6(6)
N3 C14 C15 C16 0.2(10)
C13 C14 C15 C16 -177.4(6)
N3 C14 C15 C87 178.1(5)
C13 C14 C15 C87 0.6(9)
C19 N4 C16 C15 178.8(6)
C19 N4 C16 C17 1.2(7)
C14 C15 C16 N4 -1.0(11)
C87 C15 C16 N4 -178.9(6)
C14 C15 C16 C17 176.3(6)
C87 C15 C16 C17 -1.6(10)
N4 C16 C17 C18 0.2(8)
C15 C16 C17 C18 -177.5(7)
C16 C17 C18 C19 -1.4(8)
C16 N4 C19 C20 173.1(6)
C16 N4 C19 C18 -2.0(7)
C17 C18 C19 N4 2.2(8)
C17 C18 C19 C20 -172.9(7)
N1 C1 C20 C19 6.7(10)
C2 C1 C20 C19 -169.4(6)
N1 C1 C20 C97 -172.7(6)
C2 C1 C20 C97 11.1(10)
N4 C19 C20 C1 6.4(10)
C18 C19 C20 C1 -179.3(6)
N4 C19 C20 C97 -174.1(6)
C18 C19 C20 C97 0.1(10)
C4 C5 C21 C22 -45.6(8)
C6 C5 C21 C22 138.8(6)
C4 C5 C21 C25 126.6(6)
C6 C5 C21 C25 -49.0(8)
C4 C5 C21 Co1 -134.1(5)
C6 C5 C21 Co1 50.3(8)
C28 Co1 C21 C22 149.4(9)
C29 Co1 C21 C22 -48.6(6)
C27 Co1 C21 C22 -152.0(4)
C26 Co1 C21 C22 -99.7(4)
C24 Co1 C21 C22 83.2(4)
C23 Co1 C21 C22 39.7(4)
C25 Co1 C21 C22 120.4(5)
C28 Co1 C21 C25 29.1(11)
C29 Co1 C21 C25 -169.0(5)
C27 Co1 C21 C25 87.7(4)
C26 Co1 C21 C25 139.9(4)
C24 Co1 C21 C25 -37.2(4)
C23 Co1 C21 C25 -80.7(4)
C22 Co1 C21 C25 -120.4(5)
C28 Co1 C21 C5 -96.9(11)
C29 Co1 C21 C5 65.1(8)
C27 Co1 C21 C5 -38.3(7)
C26 Co1 C21 C5 13.9(7)
C24 Co1 C21 C5 -163.1(7)
C23 Co1 C21 C5 153.3(7)
C22 Co1 C21 C5 113.7(8)
C25 Co1 C21 C5 -125.9(7)
C25 C21 C22 C23 -3.3(6)
C5 C21 C22 C23 170.4(5)
Co1 C21 C22 C23 -60.9(4)
C25 C21 C22 Co1 57.5(4)
C5 C21 C22 Co1 -128.7(5)
C28 Co1 C22 C21 -164.3(5)
C29 Co1 C22 C21 155.0(4)
C27 Co1 C22 C21 73.4(7)
C26 Co1 C22 C21 106.0(4)
C24 Co1 C22 C21 -78.9(4)
C23 Co1 C22 C21 -116.8(5)
C25 Co1 C22 C21 -36.5(3)
C28 Co1 C22 C23 -47.5(7)
C29 Co1 C22 C23 -88.2(4)
C27 Co1 C22 C23 -169.8(6)
C26 Co1 C22 C23 -137.2(4)
C24 Co1 C22 C23 37.9(4)
C25 Co1 C22 C23 80.3(4)
C21 Co1 C22 C23 116.8(5)
C21 C22 C23 C24 3.0(7)
Co1 C22 C23 C24 -60.5(4)
C21 C22 C23 Co1 63.4(4)
C28 Co1 C23 C24 -85.4(4)
C29 Co1 C23 C24 -132.8(4)
C27 Co1 C23 C24 -73.7(9)
C26 Co1 C23 C24 -166.0(4)
C22 Co1 C23 C24 117.6(5)
C25 Co1 C23 C24 36.2(4)
C21 Co1 C23 C24 79.3(4)
C28 Co1 C23 C22 157.0(4)
C29 Co1 C23 C22 109.5(4)
C27 Co1 C23 C22 168.7(7)
C26 Co1 C23 C22 76.4(5)
C24 Co1 C23 C22 -117.6(5)
C25 Co1 C23 C22 -81.4(4)
C21 Co1 C23 C22 -38.3(3)
C22 C23 C24 C25 -1.5(7)
Co1 C23 C24 C25 -61.7(4)
C22 C23 C24 Co1 60.2(4)
C28 Co1 C24 C25 -128.4(4)
C29 Co1 C24 C25 -172.3(4)
C27 Co1 C24 C25 -85.4(5)
C26 Co1 C24 C25 -126.4(17)
C23 Co1 C24 C25 120.4(6)
C22 Co1 C24 C25 81.1(4)
C21 Co1 C24 C25 37.6(4)
C28 Co1 C24 C23 111.2(4)
C29 Co1 C24 C23 67.3(5)
C27 Co1 C24 C23 154.2(4)
C26 Co1 C24 C23 113.2(17)
C22 Co1 C24 C23 -39.2(4)
C25 Co1 C24 C23 -120.4(6)
C21 Co1 C24 C23 -82.7(4)
C23 C24 C25 C21 -0.6(7)
Co1 C24 C25 C21 -60.7(4)
C23 C24 C25 Co1 60.1(4)
C22 C21 C25 C24 2.5(6)
C5 C21 C25 C24 -170.6(6)
Co1 C21 C25 C24 58.8(4)
C22 C21 C25 Co1 -56.3(4)
C5 C21 C25 Co1 130.6(6)
C28 Co1 C25 C24 70.0(5)
C29 Co1 C25 C24 31.3(15)
C27 Co1 C25 C24 121.7(4)
C26 Co1 C25 C24 166.9(5)
C23 Co1 C25 C24 -37.0(4)
C22 Co1 C25 C24 -82.0(4)
C21 Co1 C25 C24 -118.8(5)
C28 Co1 C25 C21 -171.2(3)
C29 Co1 C25 C21 150.1(12)
C27 Co1 C25 C21 -119.5(4)
C26 Co1 C25 C21 -74.3(5)
C24 Co1 C25 C21 118.8(5)
C23 Co1 C25 C21 81.8(4)
C22 Co1 C25 C21 36.8(3)
C28 Co1 C26 C27 49.4(4)
C29 Co1 C26 C27 99.9(5)
C24 Co1 C26 C27 47.3(19)
C23 Co1 C26 C27 149.5(4)
C22 Co1 C26 C27 -162.4(3)
C25 Co1 C26 C27 -68.6(6)
C21 Co1 C26 C27 -115.4(4)
C28 Co1 C26 C29 -50.5(4)
C27 Co1 C26 C29 -99.9(5)
C24 Co1 C26 C29 -52.6(19)
C23 Co1 C26 C29 49.6(6)
C22 Co1 C26 C29 97.6(4)
C25 Co1 C26 C29 -168.5(4)
C21 Co1 C26 C29 144.7(4)
C28 Co1 C26 C30 177.2(7)
C29 Co1 C26 C30 -132.3(8)
C27 Co1 C26 C30 127.8(8)
C24 Co1 C26 C30 175.1(15)
C23 Co1 C26 C30 -82.7(8)
C22 Co1 C26 C30 -34.6(7)
C25 Co1 C26 C30 59.2(8)
C21 Co1 C26 C30 12.5(8)
C29 C26 C27 C28 0.5(5)
C30 C26 C27 C28 162.6(6)
Co1 C26 C27 C28 -65.3(3)
C29 C26 C27 C48 -167.7(6)
C30 C26 C27 C48 -5.6(11)
Co1 C26 C27 C48 126.5(7)
C29 C26 C27 Co1 65.8(3)
C30 C26 C27 Co1 -132.1(7)
C28 Co1 C27 C26 -101.0(5)
C29 Co1 C27 C26 -49.2(4)
C24 Co1 C27 C26 -171.1(4)
C23 Co1 C27 C26 -116.0(8)
C22 Co1 C27 C26 43.8(8)
C25 Co1 C27 C26 143.4(4)
C21 Co1 C27 C26 97.1(4)
C29 Co1 C27 C28 51.7(4)
C26 Co1 C27 C28 101.0(5)
C24 Co1 C27 C28 -70.1(5)
C23 Co1 C27 C28 -15.1(10)
C22 Co1 C27 C28 144.8(6)
C25 Co1 C27 C28 -115.6(4)
C21 Co1 C27 C28 -162.0(4)
C28 Co1 C27 C48 125.3(8)
C29 Co1 C27 C48 177.0(7)
C26 Co1 C27 C48 -133.8(8)
C24 Co1 C27 C48 55.1(7)
C23 Co1 C27 C48 110.2(9)
C22 Co1 C27 C48 -90.0(9)
C25 Co1 C27 C48 9.6(7)
C21 Co1 C27 C48 -36.7(7)
C26 C27 C28 C42 -169.6(7)
C48 C27 C28 C42 -0.4(11)
Co1 C27 C28 C42 123.6(8)
C26 C27 C28 C29 -0.5(4)
C48 C27 C28 C29 168.7(6)
Co1 C27 C28 C29 -67.3(3)
C26 C27 C28 Co1 66.8(3)
C48 C27 C28 Co1 -124.0(6)
C29 Co1 C28 C42 130.6(8)
C27 Co1 C28 C42 -133.3(8)
C26 Co1 C28 C42 179.3(7)
C24 Co1 C28 C42 -1.0(7)
C23 Co1 C28 C42 41.0(7)
C22 Co1 C28 C42 74.1(9)
C25 Co1 C28 C42 -39.4(8)
C21 Co1 C28 C42 -62.3(13)
C29 Co1 C28 C27 -96.1(5)
C26 Co1 C28 C27 -47.4(3)
C24 Co1 C28 C27 132.3(4)
C23 Co1 C28 C27 174.3(4)
C22 Co1 C28 C27 -152.7(5)
C25 Co1 C28 C27 93.9(4)
C21 Co1 C28 C27 71.0(11)
C27 Co1 C28 C29 96.1(5)
C26 Co1 C28 C29 48.7(3)
C24 Co1 C28 C29 -131.7(4)
C23 Co1 C28 C29 -89.6(4)
C22 Co1 C28 C29 -56.6(7)
C25 Co1 C28 C29 -170.0(3)
C21 Co1 C28 C29 167.1(9)
C27 C26 C29 C36 168.5(7)
C30 C26 C29 C36 7.5(13)
Co1 C26 C29 C36 -125.0(8)
C27 C26 C29 C28 -0.5(4)
C30 C26 C29 C28 -161.5(7)
Co1 C26 C29 C28 66.0(3)
C27 C26 C29 Co1 -66.5(3)
C30 C26 C29 Co1 132.5(7)
C42 C28 C29 C36 0.7(12)
C27 C28 C29 C36 -168.7(7)
Co1 C28 C29 C36 123.3(7)
C42 C28 C29 C26 169.9(7)
C27 C28 C29 C26 0.5(4)
Co1 C28 C29 C26 -67.4(3)
C42 C28 C29 Co1 -122.6(7)
C27 C28 C29 Co1 67.9(3)
C28 Co1 C29 C36 -129.0(8)
C27 Co1 C29 C36 -180.0(7)
C26 Co1 C29 C36 131.8(8)
C24 Co1 C29 C36 -57.9(7)
C23 Co1 C29 C36 -19.3(7)
C22 Co1 C29 C36 24.8(7)
C25 Co1 C29 C36 -83.6(15)
C21 Co1 C29 C36 57.4(8)
C28 Co1 C29 C26 99.2(5)
C27 Co1 C29 C26 48.2(4)
C24 Co1 C29 C26 170.4(4)
C23 Co1 C29 C26 -151.0(4)
C22 Co1 C29 C26 -106.9(4)
C25 Co1 C29 C26 144.6(12)
C21 Co1 C29 C26 -74.4(6)
C27 Co1 C29 C28 -51.0(3)
C26 Co1 C29 C28 -99.2(5)
C24 Co1 C29 C28 71.1(5)
C23 Co1 C29 C28 109.7(4)
C22 Co1 C29 C28 153.8(4)
C25 Co1 C29 C28 45.4(14)
C21 Co1 C29 C28 -173.6(4)
C27 C26 C30 C35 46.2(10)
C29 C26 C30 C35 -159.5(7)
Co1 C26 C30 C35 -55.1(9)
C27 C26 C30 C31 -126.4(7)
C29 C26 C30 C31 27.9(10)
Co1 C26 C30 C31 132.2(6)
C35 C30 C31 C32 -2.3(10)
C26 C30 C31 C32 170.5(7)
C30 C31 C32 C33 0.8(13)
C31 C32 C33 C34 1.2(13)
C32 C33 C34 C35 -1.9(13)
C33 C34 C35 C30 0.5(12)
C31 C30 C35 C34 1.6(10)
C26 C30 C35 C34 -171.1(6)
C26 C29 C36 C37 -132.7(9)
C28 C29 C36 C37 32.0(11)
Co1 C29 C36 C37 127.7(7)
C26 C29 C36 C41 44.9(11)
C28 C29 C36 C41 -150.4(7)
Co1 C29 C36 C41 -54.7(9)
C41 C36 C37 C38 2.2(13)
C29 C36 C37 C38 179.8(9)
C36 C37 C38 C39 -6.5(19)
C37 C38 C39 C40 10(2)
C38 C39 C40 C41 -8(2)
C37 C36 C41 C40 -0.8(12)
C29 C36 C41 C40 -178.4(7)
C39 C40 C41 C36 4.1(16)
C27 C28 C42 C43 20.8(11)
C29 C28 C42 C43 -143.8(7)
Co1 C28 C42 C43 119.8(7)
C27 C28 C42 C47 -156.1(7)
C29 C28 C42 C47 39.4(11)
Co1 C28 C42 C47 -57.0(10)
C47 C42 C43 C44 -3.2(11)
C28 C42 C43 C44 179.7(7)
C42 C43 C44 C45 2.8(13)
C43 C44 C45 C46 -2.3(16)
C44 C45 C46 C47 2.2(16)
C45 C46 C47 C42 -2.7(14)
C43 C42 C47 C46 3.1(11)
C28 C42 C47 C46 -179.9(7)
C26 C27 C48 C53 -152.6(7)
C28 C27 C48 C53 43.1(9)
Co1 C27 C48 C53 -50.6(9)
C26 C27 C48 C49 28.1(10)
C28 C27 C48 C49 -136.2(7)
Co1 C27 C48 C49 130.1(6)
C53 C48 C49 C50 -0.4(10)
C27 C48 C49 C50 179.0(6)
C48 C49 C50 C51 -0.4(11)
C49 C50 C51 C52 -0.4(13)
C50 C51 C52 C53 1.9(14)
C51 C52 C53 C48 -2.7(12)
C49 C48 C53 C52 1.9(10)
C27 C48 C53 C52 -177.4(6)
C11 C10 C54 C55 141.1(6)
C9 C10 C54 C55 -38.8(8)
C11 C10 C54 C58 -46.8(9)
C9 C10 C54 C58 133.3(7)
C11 C10 C54 Co2 51.7(8)
C9 C10 C54 Co2 -128.1(6)
C62 Co2 C54 C55 151.4(14)
C60 Co2 C54 C55 -49.0(6)
C59 Co2 C54 C55 -99.6(4)
C61 Co2 C54 C55 -151.7(4)
C56 Co2 C54 C55 38.3(4)
C57 Co2 C54 C55 82.1(4)
C58 Co2 C54 C55 118.5(5)
C62 Co2 C54 C58 32.9(16)
C60 Co2 C54 C58 -167.5(5)
C59 Co2 C54 C58 141.9(4)
C61 Co2 C54 C58 89.8(5)
C56 Co2 C54 C58 -80.2(4)
C55 Co2 C54 C58 -118.5(5)
C57 Co2 C54 C58 -36.4(4)
C62 Co2 C54 C10 -92.7(15)
C60 Co2 C54 C10 66.9(8)
C59 Co2 C54 C10 16.3(7)
C61 Co2 C54 C10 -35.8(7)
C56 Co2 C54 C10 154.2(7)
C55 Co2 C54 C10 115.9(7)
C57 Co2 C54 C10 -162.0(7)
C58 Co2 C54 C10 -125.6(8)
C58 C54 C55 C56 -1.5(7)
C10 C54 C55 C56 172.2(6)
Co2 C54 C55 C56 -59.9(4)
C58 C54 C55 Co2 58.4(4)
C10 C54 C55 Co2 -127.9(6)
C62 Co2 C55 C54 -170.5(5)
C60 Co2 C55 C54 152.3(4)
C59 Co2 C55 C54 104.5(4)
C61 Co2 C55 C54 76.5(8)
C56 Co2 C55 C54 -119.0(6)
C57 Co2 C55 C54 -80.5(4)
C58 Co2 C55 C54 -37.6(4)
C62 Co2 C55 C56 -51.4(7)
C60 Co2 C55 C56 -88.6(4)
C59 Co2 C55 C56 -136.5(4)
C61 Co2 C55 C56 -164.5(6)
C57 Co2 C55 C56 38.5(4)
C58 Co2 C55 C56 81.4(4)
C54 Co2 C55 C56 119.0(6)
C54 C55 C56 C57 0.4(7)
Co2 C55 C56 C57 -62.6(4)
C54 C55 C56 Co2 63.0(5)
C62 Co2 C56 C57 -89.4(4)
C60 Co2 C56 C57 -135.8(4)
C59 Co2 C56 C57 -167.5(4)
C61 Co2 C56 C57 -78.6(8)
C55 Co2 C56 C57 117.1(5)
C58 Co2 C56 C57 37.3(4)
C54 Co2 C56 C57 80.2(4)
C62 Co2 C56 C55 153.5(4)
C60 Co2 C56 C55 107.1(4)
C59 Co2 C56 C55 75.4(5)
C61 Co2 C56 C55 164.3(6)
C57 Co2 C56 C55 -117.1(5)
C58 Co2 C56 C55 -79.8(4)
C54 Co2 C56 C55 -36.9(4)
C55 C56 C57 C58 0.8(7)
Co2 C56 C57 C58 -60.6(5)
C55 C56 C57 Co2 61.5(4)
C62 Co2 C57 C58 -133.4(4)
C60 Co2 C57 C58 -178.1(4)
C59 Co2 C57 C58 -133.1(19)
C61 Co2 C57 C58 -89.6(5)
C56 Co2 C57 C58 118.6(6)
C55 Co2 C57 C58 79.4(4)
C54 Co2 C57 C58 36.5(4)
C62 Co2 C57 C56 108.0(4)
C60 Co2 C57 C56 63.4(5)
C59 Co2 C57 C56 108.3(19)
C61 Co2 C57 C56 151.9(4)
C55 Co2 C57 C56 -39.2(4)
C58 Co2 C57 C56 -118.6(6)
C54 Co2 C57 C56 -82.1(4)
C56 C57 C58 C54 -1.8(8)
Co2 C57 C58 C54 -60.3(5)
C56 C57 C58 Co2 58.5(5)
C55 C54 C58 C57 2.0(7)
C10 C54 C58 C57 -171.2(6)
Co2 C54 C58 C57 59.0(5)
C55 C54 C58 Co2 -57.0(4)
C10 C54 C58 Co2 129.8(7)
C62 Co2 C58 C57 66.8(5)
C60 Co2 C58 C57 9.1(19)
C59 Co2 C58 C57 169.4(4)
C61 Co2 C58 C57 119.8(4)
C56 Co2 C58 C57 -38.2(4)
C55 Co2 C58 C57 -83.0(4)
C54 Co2 C58 C57 -120.6(6)
C62 Co2 C58 C54 -172.6(4)
C60 Co2 C58 C54 129.7(16)
C59 Co2 C58 C54 -70.0(6)
C61 Co2 C58 C54 -119.6(4)
C56 Co2 C58 C54 82.5(4)
C55 Co2 C58 C54 37.6(4)
C57 Co2 C58 C54 120.6(6)
C62 Co2 C59 C60 -50.5(4)
C61 Co2 C59 C60 -100.2(5)
C56 Co2 C59 C60 47.8(6)
C55 Co2 C59 C60 94.4(4)
C57 Co2 C59 C60 -51(2)
C58 Co2 C59 C60 -175.5(4)
C54 Co2 C59 C60 140.3(4)
C62 Co2 C59 C61 49.7(3)
C60 Co2 C59 C61 100.2(5)
C56 Co2 C59 C61 148.0(4)
C55 Co2 C59 C61 -165.4(3)
C57 Co2 C59 C61 49(2)
C58 Co2 C59 C61 -75.3(6)
C54 Co2 C59 C61 -119.4(4)
C62 Co2 C59 C63 -177.5(7)
C60 Co2 C59 C63 -126.9(8)
C61 Co2 C59 C63 132.8(8)
C56 Co2 C59 C63 -79.1(7)
C55 Co2 C59 C63 -32.5(7)
C57 Co2 C59 C63 -177.8(17)
C58 Co2 C59 C63 57.6(8)
C54 Co2 C59 C63 13.4(7)
C61 C59 C60 C69 174.0(7)
C63 C59 C60 C69 9.7(13)
Co2 C59 C60 C69 -119.3(8)
C61 C59 C60 C62 -0.2(5)
C63 C59 C60 C62 -164.5(7)
Co2 C59 C60 C62 66.5(3)
C61 C59 C60 Co2 -66.8(3)
C63 C59 C60 Co2 129.0(7)
C62 Co2 C60 C69 -133.1(7)
C59 Co2 C60 C69 128.5(7)
C61 Co2 C60 C69 177.0(7)
C56 Co2 C60 C69 -22.8(6)
C55 Co2 C60 C69 20.4(6)
C57 Co2 C60 C69 -59.9(7)
C58 Co2 C60 C69 -67.6(18)
C54 Co2 C60 C69 52.0(8)
C62 Co2 C60 C59 98.4(5)
C61 Co2 C60 C59 48.5(4)
C56 Co2 C60 C59 -151.3(4)
C55 Co2 C60 C59 -108.1(4)
C57 Co2 C60 C59 171.6(4)
C58 Co2 C60 C59 163.9(16)
C54 Co2 C60 C59 -76.5(6)
C59 Co2 C60 C62 -98.4(5)
C61 Co2 C60 C62 -49.9(4)
C56 Co2 C60 C62 110.3(4)
C55 Co2 C60 C62 153.5(4)
C57 Co2 C60 C62 73.2(5)
C58 Co2 C60 C62 65.5(17)
C54 Co2 C60 C62 -174.9(4)
C60 C59 C61 C62 0.2(5)
C63 C59 C61 C62 163.6(7)
Co2 C59 C61 C62 -65.4(3)
C60 C59 C61 C81 -169.9(7)
C63 C59 C61 C81 -6.6(12)
Co2 C59 C61 C81 124.5(7)
C60 C59 C61 Co2 65.6(4)
C63 C59 C61 Co2 -131.1(8)
C62 Co2 C61 C59 -99.4(5)
C60 Co2 C61 C59 -48.8(3)
C56 Co2 C61 C59 -113.5(8)
C55 Co2 C61 C59 37.3(8)
C57 Co2 C61 C59 -171.7(4)
C58 Co2 C61 C59 140.7(4)
C54 Co2 C61 C59 93.1(4)
C60 Co2 C61 C62 50.6(3)
C59 Co2 C61 C62 99.4(5)
C56 Co2 C61 C62 -14.1(9)
C55 Co2 C61 C62 136.7(6)
C57 Co2 C61 C62 -72.3(5)
C58 Co2 C61 C62 -119.8(4)
C54 Co2 C61 C62 -167.5(4)
C62 Co2 C61 C81 130.9(7)
C60 Co2 C61 C81 -178.5(7)
C59 Co2 C61 C81 -129.6(7)
C56 Co2 C61 C81 116.8(8)
C55 Co2 C61 C81 -92.4(8)
C57 Co2 C61 C81 58.6(7)
C58 Co2 C61 C81 11.1(7)
C54 Co2 C61 C81 -36.6(7)
C59 C61 C62 C60 -0.2(5)
C81 C61 C62 C60 169.6(7)
Co2 C61 C62 C60 -66.8(3)
C59 C61 C62 C75 -168.3(7)
C81 C61 C62 C75 1.6(12)
Co2 C61 C62 C75 125.1(8)
C59 C61 C62 Co2 66.6(3)
C81 C61 C62 Co2 -123.6(7)
C69 C60 C62 C61 -173.5(8)
C59 C60 C62 C61 0.2(5)
Co2 C60 C62 C61 68.1(3)
C69 C60 C62 C75 -5.5(14)
C59 C60 C62 C75 168.2(8)
Co2 C60 C62 C75 -124.0(8)
C69 C60 C62 Co2 118.4(9)
C59 C60 C62 Co2 -67.9(4)
C60 Co2 C62 C61 -97.9(5)
C59 Co2 C62 C61 -48.7(3)
C56 Co2 C62 C61 174.4(4)
C55 Co2 C62 C61 -150.8(5)
C57 Co2 C62 C61 131.2(4)
C58 Co2 C62 C61 93.2(4)
C54 Co2 C62 C61 65.6(15)
C59 Co2 C62 C60 49.2(4)
C61 Co2 C62 C60 97.9(5)
C56 Co2 C62 C60 -87.6(4)
C55 Co2 C62 C60 -52.9(6)
C57 Co2 C62 C60 -130.8(4)
C58 Co2 C62 C60 -168.9(4)
C54 Co2 C62 C60 163.6(13)
C60 Co2 C62 C75 130.9(8)
C59 Co2 C62 C75 -179.8(7)
C61 Co2 C62 C75 -131.1(8)
C56 Co2 C62 C75 43.3(7)
C55 Co2 C62 C75 78.1(8)
C57 Co2 C62 C75 0.1(7)
C58 Co2 C62 C75 -38.0(8)
C54 Co2 C62 C75 -65.5(17)
C60 C59 C63 C68 -133.8(7)
C61 C59 C63 C68 68.8(10)
Co2 C59 C63 C68 -35.6(10)
C60 C59 C63 C64 51.3(10)
C61 C59 C63 C64 -106.1(9)
Co2 C59 C63 C64 149.5(6)
C68 C63 C64 C65 1.2(12)
C59 C63 C64 C65 176.5(8)
C63 C64 C65 C66 -0.6(16)
C64 C65 C66 C67 1.2(16)
C65 C66 C67 C68 -2.6(14)
C66 C67 C68 C63 3.3(11)
C64 C63 C68 C67 -2.5(10)
C59 C63 C68 C67 -177.5(6)
C59 C60 C69 C74 27.0(12)
C62 C60 C69 C74 -161.6(8)
Co2 C60 C69 C74 -66.8(9)
C59 C60 C69 C70 -151.3(8)
C62 C60 C69 C70 20.1(13)
Co2 C60 C69 C70 114.9(7)
C74 C69 C70 C71 2.6(13)
C60 C69 C70 C71 -179.1(9)
C69 C70 C71 C72 0.2(17)
C70 C71 C72 C73 -3(2)
C71 C72 C73 C74 2.0(19)
C70 C69 C74 C73 -3.2(13)
C60 C69 C74 C73 178.4(8)
C72 C73 C74 C69 1.0(16)
C61 C62 C75 C80 29.3(11)
C60 C62 C75 C80 -133.7(8)
Co2 C62 C75 C80 128.7(7)
C61 C62 C75 C76 -148.2(7)
C60 C62 C75 C76 48.8(11)
Co2 C62 C75 C76 -48.8(9)
C80 C75 C76 C77 2.0(11)
C62 C75 C76 C77 179.6(6)
C75 C76 C77 C78 -3.0(12)
C76 C77 C78 C79 1.5(15)
C77 C78 C79 C80 0.9(15)
C76 C75 C80 C79 0.4(11)
C62 C75 C80 C79 -177.2(7)
C78 C79 C80 C75 -1.8(14)
C59 C61 C81 C86 19.7(10)
C62 C61 C81 C86 -146.2(7)
Co2 C61 C81 C86 117.1(7)
C59 C61 C81 C82 -155.9(7)
C62 C61 C81 C82 38.2(10)
Co2 C61 C81 C82 -58.6(8)
C86 C81 C82 C83 1.6(10)
C61 C81 C82 C83 177.2(6)
C81 C82 C83 C84 -0.6(11)
C82 C83 C84 C85 1.5(12)
C83 C84 C85 C86 -3.1(12)
C82 C81 C86 C85 -3.3(11)
C61 C81 C86 C85 -179.0(6)
C84 C85 C86 C81 4.0(11)
C14 C15 C87 C88 -92.7(9)
C16 C15 C87 C88 85.4(9)
C14 C15 C87 C92 87.0(8)
C16 C15 C87 C92 -94.9(8)
C92 C87 C88 C89 -1.3(13)
C15 C87 C88 C89 178.4(8)
C87 C88 C89 C90 0.1(14)
C88 C89 C90 C91 1.1(12)
C88 C89 C90 C93 -178.6(8)
C89 C90 C91 C92 -1.3(12)
C93 C90 C91 C92 178.5(8)
C90 C91 C92 C87 0.1(14)
C88 C87 C92 C91 1.2(13)
C15 C87 C92 C91 -178.5(8)
C89 C90 C93 C96 -156.2(10)
C91 C90 C93 C96 24.0(13)
C89 C90 C93 C94 89.0(12)
C91 C90 C93 C94 -90.7(12)
C89 C90 C93 C95 -35.9(12)
C91 C90 C93 C95 144.4(10)
C1 C20 C97 C98 -126.2(7)
C19 C20 C97 C98 54.3(9)
C1 C20 C97 C102 55.6(9)
C19 C20 C97 C102 -123.8(7)
C102 C97 C98 C99 0.0(11)
C20 C97 C98 C99 -178.2(7)
C97 C98 C99 C100 2.4(13)
C98 C99 C100 C101 -3.5(13)
C98 C99 C100 C103 175.1(8)
C99 C100 C101 C102 2.3(12)
C103 C100 C101 C102 -176.3(7)
C100 C101 C102 C97 -0.1(12)
C98 C97 C102 C101 -1.1(11)
C20 C97 C102 C101 177.1(7)
C99 C100 C103 C104 -13.3(15)
C101 C100 C103 C104 165.2(12)
C99 C100 C103 C105 108.0(11)
C101 C100 C103 C105 -73.4(12)
C99 C100 C103 C106 -134.6(10)
C101 C100 C103 C106 43.9(13)

loop_
_platon_squeeze_void_nr
_platon_squeeze_void_average_x
_platon_squeeze_void_average_y
_platon_squeeze_void_average_z
_platon_squeeze_void_volume
_platon_squeeze_void_count_electrons
_platon_squeeze_void_content
1 0.000 0.500 0.000 626 160 ' '
2 0.209 0.327 0.602 19 3 ' '
3 0.790 0.673 0.398 19 2 ' '
